data_7009994
loop_
_publ_author_name
'Brechin, Euan K.'
'Graham, Alasdair'
'Parkin, Andrew'
'Parsons, Simon'
'Seddon, Annela M.'
'Winpenny, Richard E. P.'

_publ_section_title
;
 Structural studies of heptanuclear cobalt complexes and larger
 oligomers based on heptanuclear fragments
;
_journal_issue 19
_journal_name_full 'Journal of the Chemical Society, Dalton Transactions'
_journal_page_first 3242
_journal_paper_doi 10.1039/b005019i
_journal_year 2000
_chemical_formula_sum 'C119 H76 Cl26 Co13 N20 O30'
_chemical_formula_weight 3953.79
_chemical_name_systematic
; 
 ? 
;
_space_group_IT_number 13
_symmetry_cell_setting monoclinic
_symmetry_space_group_name_Hall '-P 2yc'
_symmetry_space_group_name_H-M 'P 1 2/c 1'
_atom_sites_solution_hydrogens geom
_atom_sites_solution_primary direct
_atom_sites_solution_secondary difmap
_audit_creation_method SHELXL
_cell_angle_alpha 90.00
_cell_angle_beta 96.63(4)
_cell_angle_gamma 90.00
_cell_formula_units_Z 2
_cell_length_a 17.165(5)
_cell_length_b 18.243(7)
_cell_length_c 26.613(8)
_cell_measurement_temperature 150(2)
_cell_volume 8278(5)
_computing_structure_refinement 'SHELXL-93 (Sheldrick, 1993)'
_computing_structure_solution 'SHELXS-86 (Sheldrick, 1990)'
_diffrn_ambient_temperature 150(2)
_diffrn_measurement_method 'omega with learnt profile'
_diffrn_radiation_monochromator graphite
_diffrn_radiation_source 'fine-focus sealed tube'
_diffrn_radiation_type MoK\a
_diffrn_radiation_wavelength 0.71073
_diffrn_reflns_av_R_equivalents 0.2207
_diffrn_reflns_av_sigmaI/netI 0.1626
_diffrn_reflns_limit_h_max 18
_diffrn_reflns_limit_h_min -18
_diffrn_reflns_limit_k_max 19
_diffrn_reflns_limit_k_min 0
_diffrn_reflns_limit_l_max 28
_diffrn_reflns_limit_l_min 0
_diffrn_reflns_number 11996
_diffrn_reflns_theta_max 22.59
_diffrn_reflns_theta_min 2.53
_exptl_absorpt_coefficient_mu 1.753
_exptl_absorpt_correction_T_max 0.742
_exptl_absorpt_correction_T_min 0.453
_exptl_absorpt_correction_type psi-scan
_exptl_crystal_colour Purple
_exptl_crystal_density_diffrn 1.586
_exptl_crystal_description lath
_exptl_crystal_F_000 3926
_exptl_crystal_size_max 0.23
_exptl_crystal_size_mid 0.19
_exptl_crystal_size_min 0.16
_refine_diff_density_max 1.315
_refine_diff_density_min -0.840
_refine_diff_density_rms 0.154
_refine_ls_extinction_method none
_refine_ls_goodness_of_fit_all 1.021
_refine_ls_goodness_of_fit_obs 1.120
_refine_ls_matrix_type full
_refine_ls_number_parameters 961
_refine_ls_number_reflns 10747
_refine_ls_number_restraints 1672
_refine_ls_restrained_S_all 1.007
_refine_ls_restrained_S_obs 0.992
_refine_ls_R_factor_all 0.1881
_refine_ls_R_factor_obs 0.0926
_refine_ls_shift/esd_max 0.018
_refine_ls_shift/esd_mean 0.002
_refine_ls_structure_factor_coef Fsqd
_refine_ls_weighting_details 'w=1/[\s^2^(Fo^2^)+(0.0887P)^2^+132.5922P] where P=(Fo^2^+2Fc^2^)/3'
_refine_ls_weighting_scheme calc
_refine_ls_wR_factor_all 0.2744
_refine_ls_wR_factor_obs 0.2013
_reflns_number_observed 5657
_reflns_number_total 10866
_reflns_observed_criterion >2sigma(I)
_cod_data_source_file b005019i.txt
_cod_data_source_block phtaco
_cod_depositor_comments
;
The following automatic conversions were performed:
'_symmetry_cell_setting' value 'Monoclinic' changed to 'monoclinic'
according to '/home/saulius/struct/CIF-dictionaries/cif_core.dic'
dictionary named 'cif_core.dic' version 2.4.1 from 2010-06-29.

Automatic conversion script
Id: cif_fix_enum 1527 2010-12-29 10:47:43Z saulius 

The following automatic conversions were performed:

'_exptl_absorpt_correction_type' tag value 'Psi-scans' was replaced
with 'psi-scan' value.

Automatic conversion script
Id: cif_fix_values 1646 2011-03-28 12:23:43Z adriana 

The following automatic conversions were performed:

'_refine_ls_weighting_scheme' value 'calc
w=1/[\s^2^(Fo^2^)+(0.0887P)^2^+132.5922P] where P=(Fo^2^+2Fc^2^)/3'
was changed to 'calc'. New tag '_refine_ls_weighting_details' was
created. The value of the new tag was set to
'w=1/[\s^2^(Fo^2^)+(0.0887P)^2^+132.5922P] where P=(Fo^2^+2Fc^2^)/3'.

Automatic conversion script
Id: cif_fix_values 3143 2015-03-26 13:38:13Z robertas 
;
_cod_original_cell_volume 8277.9(47)
_cod_original_sg_symbol_H-M P2/c
_cod_database_code 7009994

loop_
_symmetry_equiv_pos_as_xyz
'x, y, z'
'-x, y, -z+1/2'
'-x, -y, -z'
'x, -y, z-1/2'

loop_
_atom_site_aniso_label
_atom_site_aniso_U_11
_atom_site_aniso_U_22
_atom_site_aniso_U_33
_atom_site_aniso_U_23
_atom_site_aniso_U_13
_atom_site_aniso_U_12
Co1 0.0225(15) 0.021(2) 0.026(2) 0.0004(13) 0.0071(12) -0.0026(12)
Co2 0.0217(11) 0.0276(12) 0.0284(12) -0.0007(9) 0.0021(9) -0.0010(9)
Co3 0.0263(11) 0.0273(12) 0.0267(11) 0.0024(10) 0.0048(9) 0.0028(9)
Co4 0.0200(10) 0.0226(11) 0.0252(11) 0.0022(9) 0.0038(8) 0.0004(8)
Co5 0.0242(11) 0.0292(12) 0.0285(12) 0.0027(10) 0.0052(9) 0.0045(9)
Co6 0.0225(11) 0.0306(12) 0.0295(12) 0.0060(10) 0.0037(9) 0.0025(9)
Co7 0.0309(12) 0.0436(14) 0.0327(12) 0.0062(11) 0.0093(10) 0.0125(10)
O1 0.016(4) 0.028(4) 0.026(4) -0.003(4) 0.006(3) -0.009(4)
N11 0.026(6) 0.033(5) 0.021(5) -0.001(4) 0.010(5) 0.002(5)
C21 0.025(8) 0.041(6) 0.026(6) -0.006(5) -0.001(6) 0.014(7)
C31 0.025(8) 0.051(6) 0.015(7) 0.004(5) 0.003(6) 0.007(7)
C41 0.045(10) 0.043(7) 0.025(7) 0.013(6) 0.015(7) -0.001(7)
C51 0.027(8) 0.035(7) 0.038(7) 0.004(6) 0.000(7) -0.001(7)
C61 0.026(7) 0.036(6) 0.022(5) 0.002(5) -0.002(5) -0.005(6)
O61 0.025(4) 0.030(5) 0.020(4) -0.006(4) 0.002(4) 0.008(4)
Cl1 0.048(3) 0.050(3) 0.040(3) -0.014(2) -0.014(2) 0.003(2)
N12 0.037(7) 0.032(5) 0.026(6) 0.004(4) 0.000(5) 0.000(5)
C22 0.037(9) 0.046(7) 0.028(8) 0.005(6) 0.001(6) 0.007(7)
C32 0.044(10) 0.053(7) 0.046(10) 0.016(7) 0.013(8) -0.005(8)
C42 0.048(10) 0.027(7) 0.049(10) 0.011(6) -0.002(7) -0.009(7)
C52 0.045(9) 0.034(6) 0.030(8) 0.000(6) 0.000(6) 0.003(7)
C62 0.018(7) 0.036(6) 0.029(7) 0.002(6) -0.001(6) -0.004(6)
O62 0.029(5) 0.029(4) 0.037(5) 0.004(4) 0.015(4) 0.002(4)
Cl2 0.057(3) 0.072(3) 0.039(3) 0.003(2) 0.025(2) 0.010(3)
N13 0.020(4) 0.036(6) 0.049(7) 0.008(5) 0.004(5) -0.007(4)
C23 0.023(6) 0.047(8) 0.077(13) 0.010(8) -0.011(8) 0.003(5)
C33 0.026(7) 0.062(10) 0.082(14) -0.009(10) -0.010(9) -0.009(6)
C43 0.040(8) 0.046(9) 0.083(14) -0.005(10) -0.010(9) -0.004(6)
C53 0.032(7) 0.032(7) 0.046(10) 0.015(7) -0.002(7) -0.002(6)
C63 0.019(5) 0.045(7) 0.042(9) 0.000(7) 0.001(6) 0.000(5)
O63 0.016(4) 0.030(4) 0.045(6) 0.002(4) 0.007(4) -0.001(3)
Cl3 0.025(2) 0.056(3) 0.154(6) 0.009(4) -0.010(3) 0.005(2)
N14 0.041(8) 0.034(5) 0.029(6) -0.009(4) -0.002(5) 0.015(6)
C24 0.074(13) 0.042(7) 0.052(10) -0.007(7) -0.023(8) 0.021(9)
C34 0.086(14) 0.060(7) 0.038(10) -0.017(7) -0.030(9) 0.016(10)
C44 0.053(11) 0.044(7) 0.047(10) -0.025(7) -0.012(7) 0.007(8)
C54 0.025(8) 0.037(7) 0.032(8) -0.012(6) 0.005(6) 0.002(6)
C64 0.023(7) 0.035(6) 0.020(6) -0.004(5) 0.010(5) 0.008(6)
O64 0.021(5) 0.027(5) 0.023(4) -0.002(4) 0.004(3) -0.005(4)
Cl4 0.178(7) 0.052(3) 0.057(4) 0.000(3) -0.042(4) 0.027(4)
N15 0.043(7) 0.023(5) 0.014(6) -0.003(4) 0.005(5) 0.003(5)
C25 0.049(10) 0.024(7) 0.034(9) -0.003(6) 0.004(6) -0.001(6)
C35 0.051(10) 0.039(8) 0.054(11) -0.025(8) 0.008(7) -0.022(8)
C45 0.056(11) 0.035(8) 0.050(11) -0.007(8) 0.012(8) 0.000(7)
C55 0.043(10) 0.043(8) 0.042(10) -0.011(7) 0.016(7) -0.003(7)
C65 0.022(7) 0.044(7) 0.020(7) -0.005(6) -0.004(5) 0.007(5)
O65 0.025(4) 0.040(6) 0.034(6) -0.004(5) 0.008(4) 0.004(4)
Cl5 0.073(3) 0.041(3) 0.062(3) -0.013(2) 0.031(3) -0.023(2)
N16 0.046(8) 0.054(8) 0.033(5) 0.006(5) 0.018(5) 0.025(5)
C26 0.038(10) 0.061(11) 0.050(8) -0.008(7) 0.011(7) 0.021(7)
C36 0.072(12) 0.076(13) 0.037(7) 0.007(8) 0.022(7) 0.025(9)
C46 0.051(11) 0.073(13) 0.036(8) -0.006(8) -0.001(8) 0.014(8)
C56 0.053(10) 0.071(11) 0.023(6) 0.008(7) 0.015(6) 0.015(8)
C66 0.039(9) 0.046(9) 0.033(6) -0.003(6) 0.009(6) 0.011(7)
O66 0.032(5) 0.039(5) 0.030(4) 0.002(4) 0.007(4) 0.014(4)
Cl6 0.091(4) 0.097(5) 0.074(4) 0.001(3) 0.025(3) 0.067(4)
N17 0.028(5) 0.024(5) 0.031(7) 0.002(5) 0.001(5) 0.009(4)
C27 0.036(8) 0.026(6) 0.050(10) -0.003(7) 0.006(7) 0.018(5)
C37 0.046(9) 0.027(7) 0.060(11) 0.006(8) 0.011(8) 0.007(6)
C47 0.042(9) 0.037(7) 0.070(12) 0.009(9) 0.026(8) 0.002(7)
C57 0.029(8) 0.031(6) 0.038(9) 0.013(7) 0.012(7) 0.012(6)
C67 0.026(7) 0.024(5) 0.035(8) -0.001(5) 0.006(6) 0.003(5)
O67 0.019(4) 0.027(4) 0.028(4) 0.003(3) 0.007(4) 0.001(3)
Cl7 0.059(3) 0.037(3) 0.062(3) 0.001(2) 0.019(2) 0.025(2)
N18 0.028(5) 0.027(5) 0.029(7) 0.003(5) 0.011(5) -0.001(4)
C28 0.033(7) 0.031(7) 0.044(10) 0.010(7) 0.005(8) 0.001(5)
C38 0.050(7) 0.025(7) 0.064(12) 0.007(8) 0.020(9) 0.004(6)
C48 0.051(8) 0.029(8) 0.070(12) 0.018(9) 0.016(9) 0.019(7)
C58 0.028(7) 0.041(8) 0.044(10) 0.015(8) 0.005(8) 0.002(5)
C68 0.031(6) 0.025(6) 0.033(8) -0.001(6) 0.004(6) 0.000(5)
O68 0.036(6) 0.030(5) 0.034(5) 0.003(4) 0.016(4) -0.004(4)
Cl8 0.036(2) 0.044(3) 0.106(4) 0.021(3) 0.022(3) -0.002(2)
N19 0.028(6) 0.066(6) 0.033(7) 0.016(5) 0.007(5) 0.005(4)
C29 0.025(8) 0.088(8) 0.040(10) 0.022(9) 0.010(7) 0.010(7)
C39 0.030(9) 0.106(8) 0.067(13) 0.046(11) 0.020(8) 0.013(8)
C49 0.041(10) 0.089(9) 0.061(12) 0.041(11) 0.015(8) -0.006(9)
C59 0.031(9) 0.065(8) 0.056(11) 0.018(9) 0.011(7) -0.017(7)
C69 0.025(6) 0.050(6) 0.026(8) 0.007(7) -0.003(5) -0.009(6)
O69 0.023(4) 0.034(6) 0.031(4) 0.012(4) 0.002(3) -0.008(4)
Cl9 0.050(3) 0.112(4) 0.057(3) 0.022(3) 0.029(3) 0.034(3)
N110 0.023(5) 0.052(8) 0.046(6) 0.011(5) 0.013(5) 0.016(5)
C210 0.035(8) 0.053(10) 0.045(8) 0.027(7) 0.011(6) 0.021(7)
C310 0.037(9) 0.054(11) 0.050(8) 0.025(7) 0.003(6) 0.020(8)
C410 0.036(9) 0.049(11) 0.068(10) 0.011(8) -0.003(8) 0.014(7)
C510 0.025(8) 0.050(10) 0.043(7) 0.017(7) -0.002(6) 0.008(7)
C610 0.032(8) 0.050(9) 0.030(6) 0.017(7) 0.015(5) 0.014(6)
O610 0.025(5) 0.031(5) 0.032(4) 0.013(4) 0.002(4) 0.009(4)
Cl10 0.056(3) 0.072(4) 0.066(3) 0.011(3) 0.022(3) 0.036(3)
O1P 0.019(5) 0.021(5) 0.048(7) -0.003(4) 0.004(4) -0.004(4)
O2P 0.035(5) 0.022(4) 0.033(6) 0.000(4) 0.009(5) -0.001(4)
C1P 0.018(6) 0.023(5) 0.029(8) 0.005(6) -0.002(6) 0.006(5)
C2P 0.021(7) 0.027(5) 0.037(9) 0.003(7) 0.008(6) 0.000(5)
C3P 0.024(7) 0.023(6) 0.032(8) 0.004(7) 0.008(6) 0.009(5)
C4P 0.024(8) 0.031(7) 0.061(11) 0.011(8) 0.010(7) 0.001(6)
C5P 0.037(9) 0.024(7) 0.083(13) 0.022(9) 0.019(8) 0.009(7)
C6P 0.040(8) 0.026(6) 0.061(11) 0.014(8) 0.014(8) 0.007(6)
C7P 0.028(6) 0.030(6) 0.027(8) 0.006(7) 0.007(6) 0.006(5)
C8P 0.034(7) 0.039(9) 0.037(7) 0.003(8) 0.013(5) 0.002(7)
O3P 0.031(5) 0.028(6) 0.042(6) 0.005(5) 0.012(4) 0.000(5)
O4P 0.028(6) 0.036(6) 0.033(5) -0.009(5) 0.011(4) -0.003(5)
C1S 0.074(19) 0.113(13) 0.252(40) 0.049(22) 0.049(22) 0.043(13)
Cl1S 0.115(6) 0.124(6) 0.110(6) -0.014(5) -0.007(5) 0.051(5)
Cl2S 0.127(7) 0.116(6) 0.174(9) 0.017(6) -0.026(6) 0.003(5)
C1T 0.125(26) 0.074(19) 0.057(27) 0.011(25) 0.036(26) 0.005(14)
Cl1T 0.099(9) 0.061(7) 0.097(9) 0.002(7) -0.004(7) -0.001(7)
Cl2T 0.109(17) 0.068(9) 0.120(19) 0.018(13) 0.014(15) 0.009(12)
Cl3T 0.115(15) 0.068(22) 0.169(37) -0.025(23) 0.025(26) -0.016(17)

loop_
_atom_site_label
_atom_site_type_symbol
_atom_site_fract_x
_atom_site_fract_y
_atom_site_fract_z
_atom_site_U_iso_or_equiv
_atom_site_thermal_displace_type
_atom_site_occupancy
_atom_site_calc_flag
_atom_site_refinement_flags
_atom_site_disorder_group
Co1 Co 0.5000 0.5000 0.0000 0.0228(7) Uani 1 d SU .
Co2 Co 0.48915(11) 0.69975(11) 0.08733(8) 0.0260(5) Uani 1 d U .
Co3 Co 0.38580(11) 0.71383(11) -0.03405(8) 0.0266(5) Uani 1 d U .
Co4 Co 0.35465(11) 0.58474(11) 0.04424(7) 0.0225(5) Uani 1 d U .
Co5 Co 0.28721(11) 0.71361(11) 0.14330(8) 0.0271(5) Uani 1 d U .
Co6 Co 0.18788(11) 0.72425(11) 0.02953(8) 0.0275(5) Uani 1 d U .
Co7 Co 0.14124(12) 0.85086(13) 0.12393(8) 0.0353(6) Uani 1 d U .
O1 O 0.3883(5) 0.6971(5) 0.0398(3) 0.023(2) Uani 1 d U .
H1 H 0.3482(5) 0.7289(5) 0.0535(3) 0.028 Uiso 1 calc R .
N11 N 0.5268(6) 0.6150(4) 0.1370(3) 0.026(2) Uani 1 d DU .
C21 C 0.5572(8) 0.6101(4) 0.1859(3) 0.031(3) Uani 1 d DU .
C31 C 0.5696(8) 0.5456(4) 0.2119(3) 0.031(3) Uani 1 d DU .
H31 H 0.5945(8) 0.5445(4) 0.2457(3) 0.037 Uiso 1 calc R .
C41 C 0.5440(8) 0.4822(5) 0.1865(4) 0.036(3) Uani 1 d DU .
H41 H 0.5477(8) 0.4367(5) 0.2040(4) 0.044 Uiso 1 calc R .
C51 C 0.5133(8) 0.4841(4) 0.1368(4) 0.034(3) Uani 1 d DU .
H51 H 0.4983(8) 0.4401(4) 0.1192(4) 0.040 Uiso 1 calc R .
C61 C 0.5045(8) 0.5525(5) 0.1121(3) 0.028(3) Uani 1 d DU .
O61 O 0.4764(5) 0.5613(4) 0.0649(2) 0.025(2) Uani 1 d DU .
Cl1 Cl 0.5855(3) 0.6924(2) 0.2157(2) 0.0476(12) Uani 1 d DU .
N12 N 0.2726(6) 0.6188(4) 0.1860(3) 0.032(2) Uani 1 d DU .
C22 C 0.2338(8) 0.5893(5) 0.2222(4) 0.037(3) Uani 1 d DU .
C32 C 0.2225(9) 0.5160(5) 0.2285(5) 0.047(4) Uani 1 d DU .
H32 H 0.1919(9) 0.4978(5) 0.2533(5) 0.057 Uiso 1 calc R .
C42 C 0.2577(9) 0.4694(5) 0.1967(5) 0.042(4) Uani 1 d DU .
H42 H 0.2550(9) 0.4178(5) 0.2015(5) 0.050 Uiso 1 calc R .
C52 C 0.2964(8) 0.4965(4) 0.1586(4) 0.036(3) Uani 1 d DU .
H52 H 0.3201(8) 0.4644(4) 0.1368(4) 0.044 Uiso 1 calc R .
C62 C 0.3004(7) 0.5730(5) 0.1522(4) 0.028(3) Uani 1 d DU .
O62 O 0.3305(5) 0.6062(4) 0.1159(3) 0.031(2) Uani 1 d DU .
Cl2 Cl 0.1947(3) 0.6520(3) 0.2618(2) 0.0546(13) Uani 1 d DU .
N13 N 0.1159(4) 0.6378(4) -0.0052(5) 0.035(3) Uani 1 d DU .
C23 C 0.0452(5) 0.6136(6) -0.0252(7) 0.050(4) Uani 1 d DU .
C33 C 0.0309(5) 0.5456(6) -0.0458(7) 0.058(5) Uani 1 d DU .
H33 H -0.0200(5) 0.5313(6) -0.0603(7) 0.069 Uiso 1 calc R .
C43 C 0.0945(6) 0.4985(6) -0.0444(7) 0.058(5) Uani 1 d DU .
H43 H 0.0875(6) 0.4509(6) -0.0588(7) 0.069 Uiso 1 calc R .
C53 C 0.1674(5) 0.5194(5) -0.0227(5) 0.037(3) Uani 1 d DU .
H53 H 0.2103(5) 0.4862(5) -0.0208(5) 0.045 Uiso 1 calc R .
C63 C 0.1774(5) 0.5909(5) -0.0031(6) 0.036(3) Uani 1 d DU .
O63 O 0.2435(4) 0.6188(5) 0.0168(4) 0.030(2) Uani 1 d DU .
Cl3 Cl -0.0324(2) 0.6742(3) -0.0212(3) 0.080(2) Uani 1 d DU .
N14 N 0.3386(6) 0.6391(4) -0.0875(3) 0.035(3) Uani 1 d DU .
C24 C 0.2933(10) 0.6435(5) -0.1320(5) 0.058(5) Uani 1 d DU .
C34 C 0.2593(11) 0.5847(5) -0.1580(5) 0.064(5) Uani 1 d DU .
H34 H 0.2272(11) 0.5904(5) -0.1893(5) 0.077 Uiso 1 calc R .
C44 C 0.2743(9) 0.5163(5) -0.1362(5) 0.049(4) Uani 1 d DU .
H44 H 0.2498(9) 0.4742(5) -0.1520(5) 0.059 Uiso 1 calc R .
C54 C 0.3237(7) 0.5084(4) -0.0924(4) 0.031(3) Uani 1 d DU .
H54 H 0.3355(7) 0.4611(4) -0.0786(4) 0.038 Uiso 1 calc R .
C64 C 0.3566(7) 0.5717(4) -0.0682(3) 0.026(3) Uani 1 d DU .
O64 O 0.4018(5) 0.5716(4) -0.0255(3) 0.023(2) Uani 1 d DU .
Cl4 Cl 0.2781(5) 0.7314(3) -0.1573(2) 0.100(2) Uani 1 d DU .
N15 N 0.4958(5) 0.8008(4) 0.1237(3) 0.027(2) Uani 1 d DU .
C25 C 0.5369(7) 0.8635(5) 0.1229(5) 0.036(3) Uani 1 d DU .
C35 C 0.5263(8) 0.9234(6) 0.1521(5) 0.047(4) Uani 1 d DU .
H35 H 0.5571(8) 0.9664(6) 0.1504(5) 0.057 Uiso 1 calc R .
C45 C 0.4683(8) 0.9188(6) 0.1841(5) 0.046(4) Uani 1 d DU .
H45 H 0.4580(8) 0.9599(6) 0.2043(5) 0.056 Uiso 1 calc R .
C55 C 0.4257(8) 0.8558(6) 0.1872(5) 0.042(4) Uani 1 d DU .
H55 H 0.3868(8) 0.8525(6) 0.2097(5) 0.050 Uiso 1 calc R .
C65 C 0.4406(6) 0.7963(5) 0.1562(4) 0.029(3) Uani 1 d DU .
O65 O 0.4035(5) 0.7339(4) 0.1544(4) 0.033(2) Uani 1 d DU .
Cl5 Cl 0.6068(3) 0.8660(2) 0.0804(2) 0.0565(13) Uani 1 d DU .
N16 N 0.1662(6) 0.8892(6) 0.2019(3) 0.043(3) Uani 1 d DU .
C26 C 0.1531(8) 0.9371(7) 0.2384(4) 0.049(4) Uani 1 d DU .
C36 C 0.1899(9) 0.9358(8) 0.2867(4) 0.061(5) Uani 1 d DU .
H36 H 0.1785(9) 0.9709(8) 0.3112(4) 0.073 Uiso 1 calc R .
C46 C 0.2444(9) 0.8806(8) 0.2983(4) 0.054(5) Uani 1 d DU .
H46 H 0.2704(9) 0.8769(8) 0.3317(4) 0.065 Uiso 1 calc R .
C56 C 0.2614(8) 0.8314(7) 0.2625(3) 0.048(4) Uani 1 d DU .
H56 H 0.2988(8) 0.7936(7) 0.2707(3) 0.058 Uiso 1 calc R .
C66 C 0.2224(8) 0.8377(7) 0.2131(3) 0.039(4) Uani 1 d DU .
O66 O 0.2348(5) 0.7958(5) 0.1753(3) 0.034(2) Uani 1 d DU .
Cl6 Cl 0.0828(3) 1.0041(3) 0.2211(2) 0.086(2) Uani 1 d DU .
N17 N 0.2429(5) 0.8997(4) 0.0955(4) 0.028(2) Uani 1 d DU .
C27 C 0.2571(6) 0.9725(4) 0.0971(6) 0.037(4) Uani 1 d DU .
C37 C 0.3190(7) 1.0056(5) 0.0781(6) 0.044(4) Uani 1 d DU .
H37 H 0.3248(7) 1.0574(5) 0.0782(6) 0.053 Uiso 1 calc R .
C47 C 0.3728(7) 0.9600(5) 0.0588(7) 0.048(4) Uani 1 d DU .
H47 H 0.4182(7) 0.9805(5) 0.0471(7) 0.058 Uiso 1 calc R .
C57 C 0.3615(6) 0.8861(5) 0.0565(5) 0.032(3) Uani 1 d DU .
H57 H 0.3975(6) 0.8554(5) 0.0420(5) 0.039 Uiso 1 calc R .
C67 C 0.2954(6) 0.8559(4) 0.0760(5) 0.028(3) Uani 1 d DU .
O67 O 0.2814(5) 0.7857(3) 0.0764(3) 0.024(2) Uani 1 d DU .
Cl7 Cl 0.1884(3) 1.0270(2) 0.1230(2) 0.0516(12) Uani 1 d DU .
N18 N 0.3432(4) 0.8183(4) -0.0529(4) 0.027(3) Uani 1 d DU .
C28 C 0.3707(5) 0.8823(5) -0.0688(6) 0.036(4) Uani 1 d DU .
C38 C 0.3266(5) 0.9439(5) -0.0791(6) 0.045(4) Uani 1 d DU .
H38 H 0.3483(5) 0.9874(5) -0.0913(6) 0.054 Uiso 1 calc R .
C48 C 0.2484(6) 0.9399(6) -0.0708(7) 0.049(4) Uani 1 d DU .
H48 H 0.2157(6) 0.9817(6) -0.0769(7) 0.059 Uiso 1 calc R .
C58 C 0.2176(5) 0.8765(5) -0.0541(6) 0.038(4) Uani 1 d DU .
H58 H 0.1639(5) 0.8739(5) -0.0488(6) 0.045 Uiso 1 calc R .
C68 C 0.2669(5) 0.8151(5) -0.0447(5) 0.030(3) Uani 1 d DU .
O68 O 0.2441(5) 0.7510(4) -0.0307(4) 0.033(2) Uani 1 d DU .
Cl8 Cl 0.4700(2) 0.8836(2) -0.0770(2) 0.0610(15) Uani 1 d DU .
N19 N 0.0811(5) 0.7483(4) 0.1378(4) 0.042(3) Uani 1 d DU .
C29 C 0.0162(7) 0.7448(5) 0.1618(6) 0.051(4) Uani 1 d DU .
C39 C -0.0210(7) 0.6814(5) 0.1723(7) 0.067(5) Uani 1 d DU .
H39 H -0.0671(7) 0.6818(5) 0.1889(7) 0.080 Uiso 1 calc R .
C49 C 0.0115(8) 0.6166(5) 0.1576(7) 0.063(5) Uani 1 d DU .
H49 H -0.0123(8) 0.5713(5) 0.1645(7) 0.076 Uiso 1 calc R .
C59 C 0.0773(7) 0.6168(5) 0.1333(6) 0.050(4) Uani 1 d DU .
H59 H 0.0990(7) 0.5721(5) 0.1230(6) 0.060 Uiso 1 calc R .
C69 C 0.1125(6) 0.6846(5) 0.1237(5) 0.034(3) Uani 1 d DU .
O69 O 0.1780(4) 0.6900(4) 0.1035(3) 0.029(2) Uani 1 d DU .
Cl9 Cl -0.0217(3) 0.8283(3) 0.1795(2) 0.071(2) Uani 1 d DU .
N110 N 0.0440(5) 0.8959(6) 0.0710(3) 0.040(3) Uani 1 d DU .
C210 C -0.0203(7) 0.9383(7) 0.0623(4) 0.044(4) Uani 1 d DU .
C310 C -0.0688(7) 0.9404(8) 0.0178(4) 0.047(4) Uani 1 d DU .
H310 H -0.1133(7) 0.9716(8) 0.0135(4) 0.057 Uiso 1 calc R .
C410 C -0.0499(7) 0.8946(8) -0.0206(4) 0.052(4) Uani 1 d DU .
H410 H -0.0834(7) 0.8923(8) -0.0515(4) 0.062 Uiso 1 calc R .
C510 C 0.0165(6) 0.8526(7) -0.0143(3) 0.040(4) Uani 1 d DU .
H510 H 0.0318(6) 0.8246(7) -0.0416(3) 0.048 Uiso 1 calc R .
C610 C 0.0620(6) 0.8516(7) 0.0333(3) 0.036(3) Uani 1 d DU .
O610 O 0.1242(4) 0.8115(5) 0.0445(3) 0.030(2) Uani 1 d DU .
Cl10 Cl -0.0390(3) 0.9950(3) 0.1122(2) 0.0634(14) Uani 1 d DU .
O1P O 0.4251(5) 0.4215(5) 0.0182(4) 0.029(2) Uani 1 d U .
O2P O 0.3214(6) 0.4785(5) 0.0459(4) 0.030(2) Uani 1 d U .
C1P C 0.3594(8) 0.4206(8) 0.0350(5) 0.024(3) Uani 1 d U .
C2P C 0.3233(8) 0.3498(8) 0.0444(6) 0.028(3) Uani 1 d U .
C3P C 0.2543(8) 0.3437(8) 0.0642(5) 0.026(3) Uani 1 d U .
H3P H 0.2275(8) 0.3870(8) 0.0719(5) 0.031 Uiso 1 calc R .
C4P C 0.2208(9) 0.2743(8) 0.0737(6) 0.038(4) Uani 1 d U .
H4P H 0.1730(9) 0.2709(8) 0.0883(6) 0.046 Uiso 1 calc R .
C5P C 0.2607(9) 0.2115(9) 0.0607(7) 0.047(4) Uani 1 d U .
H5P H 0.2395(9) 0.1646(9) 0.0667(7) 0.056 Uiso 1 calc R .
C6P C 0.3282(9) 0.2159(9) 0.0400(6) 0.042(4) Uani 1 d U .
H6P H 0.3528(9) 0.1722(9) 0.0306(6) 0.050 Uiso 1 calc R .
C7P C 0.3633(8) 0.2839(8) 0.0318(5) 0.028(3) Uani 1 d U .
C8P C 0.4385(9) 0.2882(9) 0.0079(6) 0.036(3) Uani 1 d U .
O3P O 0.5001(6) 0.2810(5) 0.0404(4) 0.033(2) Uani 1 d U .
O4P O 0.4337(5) 0.2900(5) -0.0383(4) 0.032(2) Uani 1 d U .
C1S C 0.7580(14) 0.2594(9) 0.5977(13) 0.144(13) Uani 1 d DU .
H1S1 H 0.7037(14) 0.2567(9) 0.5805(13) 0.173 Uiso 1 calc R .
H1S2 H 0.7561(14) 0.2526(9) 0.6344(13) 0.173 Uiso 1 calc R .
Cl1S Cl 0.8165(5) 0.1889(4) 0.5741(3) 0.118(3) Uani 1 d DU .
Cl2S Cl 0.7983(5) 0.3440(5) 0.5866(4) 0.142(3) Uani 1 d DU .
C1T C 0.5338(15) 0.2396(12) 0.3269(16) 0.083(11) Uani 0.50 d PDU .
H1T1 H 0.4843(15) 0.2378(12) 0.3038(16) 0.100 Uiso 0.30 calc PR 1
H1T2 H 0.5209(15) 0.2440(12) 0.3620(16) 0.100 Uiso 0.30 calc PR 1
H1TA H 0.5471(15) 0.2247(12) 0.3626(16) 0.100 Uiso 0.20 calc PR 2
H1TB H 0.5409(15) 0.1971(12) 0.3047(16) 0.100 Uiso 0.20 calc PR 2
Cl1T Cl 0.5910(7) 0.3144(6) 0.3117(5) 0.087(4) Uani 0.50 d PDU .
Cl2T Cl 0.5900(14) 0.1590(9) 0.3201(9) 0.099(7) Uani 0.30 d PDU 1
Cl3T Cl 0.4357(14) 0.2747(18) 0.3159(16) 0.116(12) Uani 0.20 d PDU 2

loop_
_atom_type_symbol
_atom_type_description
_atom_type_scat_dispersion_real
_atom_type_scat_dispersion_imag
_atom_type_scat_source
C C 0.0033 0.0016 'International Tables Vol C Tables 4.2.6.8 and 6.1.1.4'
H H 0.0000 0.0000 'International Tables Vol C Tables 4.2.6.8 and 6.1.1.4'
N N 0.0061 0.0033 'International Tables Vol C Tables 4.2.6.8 and 6.1.1.4'
O O 0.0106 0.0060 'International Tables Vol C Tables 4.2.6.8 and 6.1.1.4'
Cl Cl 0.1484 0.1585 'International Tables Vol C Tables 4.2.6.8 and 6.1.1.4'
Co Co 0.3494 0.9721 'International Tables Vol C Tables 4.2.6.8 and 6.1.1.4'

loop_
_geom_angle_atom_site_label_1
_geom_angle_atom_site_label_2
_geom_angle_atom_site_label_3
_geom_angle
_geom_angle_site_symmetry_1
_geom_angle_site_symmetry_3
_geom_angle_publ_flag
O1P Co1 O1P 180.000(1) . 3_665 ?
O1P Co1 O61 90.4(4) . 3_665 ?
O1P Co1 O61 89.6(4) 3_665 3_665 ?
O1P Co1 O61 89.6(4) . . ?
O1P Co1 O61 90.4(4) 3_665 . ?
O61 Co1 O61 180.000(1) 3_665 . ?
O1P Co1 O64 90.5(3) . . ?
O1P Co1 O64 89.5(3) 3_665 . ?
O61 Co1 O64 105.9(3) 3_665 . ?
O61 Co1 O64 74.1(3) . . ?
O1P Co1 O64 89.5(3) . 3_665 ?
O1P Co1 O64 90.5(3) 3_665 3_665 ?
O61 Co1 O64 74.1(3) 3_665 3_665 ?
O61 Co1 O64 105.9(3) . 3_665 ?
O64 Co1 O64 180.0 . 3_665 ?
O4P Co2 O1 100.4(4) 3_665 . ?
O4P Co2 N15 102.6(3) 3_665 . ?
O1 Co2 N15 108.0(4) . . ?
O4P Co2 N11 107.9(4) 3_665 . ?
O1 Co2 N11 123.9(4) . . ?
N15 Co2 N11 111.4(3) . . ?
O1 Co3 O3P 100.5(4) . 3_665 ?
O1 Co3 N14 122.8(4) . . ?
O3P Co3 N14 106.5(5) 3_665 . ?
O1 Co3 N18 110.2(4) . . ?
O3P Co3 N18 105.0(3) 3_665 . ?
N14 Co3 N18 109.8(4) . . ?
O2P Co4 O62 94.3(4) . . ?
O2P Co4 O63 92.6(4) . . ?
O62 Co4 O63 89.6(4) . . ?
O2P Co4 O64 92.7(4) . . ?
O62 Co4 O64 168.6(3) . . ?
O63 Co4 O64 98.9(3) . . ?
O2P Co4 O1 178.0(4) . . ?
O62 Co4 O1 87.3(3) . . ?
O63 Co4 O1 86.3(3) . . ?
O64 Co4 O1 85.9(3) . . ?
O2P Co4 O61 94.2(4) . . ?
O62 Co4 O61 95.5(3) . . ?
O63 Co4 O61 171.2(4) . . ?
O64 Co4 O61 75.1(3) . . ?
O1 Co4 O61 86.8(3) . . ?
O66 Co5 O65 106.7(4) . . ?
O66 Co5 O69 87.1(3) . . ?
O65 Co5 O69 157.9(3) . . ?
O66 Co5 N12 107.5(3) . . ?
O65 Co5 N12 104.5(4) . . ?
O69 Co5 N12 87.0(4) . . ?
O66 Co5 O67 85.2(3) . . ?
O65 Co5 O67 87.8(3) . . ?
O69 Co5 O67 76.1(3) . . ?
N12 Co5 O67 158.5(4) . . ?
O66 Co5 O62 168.2(3) . . ?
O65 Co5 O62 81.3(3) . . ?
O69 Co5 O62 88.1(3) . . ?
N12 Co5 O62 61.5(2) . . ?
O67 Co5 O62 104.1(3) . . ?
O610 Co6 O68 106.7(4) . . ?
O610 Co6 O69 86.9(3) . . ?
O68 Co6 O69 156.3(3) . . ?
O610 Co6 N13 111.8(3) . . ?
O68 Co6 N13 98.0(4) . . ?
O69 Co6 N13 94.6(4) . . ?
O610 Co6 O63 171.5(4) . . ?
O68 Co6 O63 80.4(3) . . ?
O69 Co6 O63 88.1(3) . . ?
N13 Co6 O63 61.8(2) . . ?
O610 Co6 O67 82.1(3) . . ?
O68 Co6 O67 86.8(3) . . ?
O69 Co6 O67 75.7(3) . . ?
N13 Co6 O67 163.0(3) . . ?
O63 Co6 O67 103.3(3) . . ?
N17 Co7 N16 97.0(5) . . ?
N17 Co7 N19 145.4(3) . . ?
N16 Co7 N19 99.1(5) . . ?
N17 Co7 N110 101.7(4) . . ?
N16 Co7 N110 122.5(3) . . ?
N19 Co7 N110 95.1(5) . . ?
N17 Co7 O610 79.8(4) . . ?
N16 Co7 O610 176.2(4) . . ?
N19 Co7 O610 82.6(4) . . ?
N110 Co7 O610 60.5(2) . . ?
N17 Co7 O66 81.3(4) . . ?
N16 Co7 O66 60.8(2) . . ?
N19 Co7 O66 80.3(4) . . ?
N110 Co7 O66 174.9(4) . . ?
O610 Co7 O66 116.5(3) . . ?
Co3 O1 Co2 122.3(4) . . ?
Co3 O1 Co4 103.1(4) . . ?
Co2 O1 Co4 101.9(4) . . ?
C21 N11 C61 118.2(6) . . ?
C21 N11 Co2 135.9(5) . . ?
C61 N11 Co2 105.3(5) . . ?
N11 C21 C31 124.5(6) . . ?
N11 C21 Cl1 116.0(6) . . ?
C31 C21 Cl1 119.4(6) . . ?
C21 C31 C41 116.6(6) . . ?
C51 C41 C31 121.1(7) . . ?
C41 C51 C61 118.8(7) . . ?
O61 C61 N11 114.9(6) . . ?
O61 C61 C51 124.5(7) . . ?
N11 C61 C51 120.6(6) . . ?
C61 O61 Co1 129.2(7) . . ?
C61 O61 Co4 120.9(8) . . ?
Co1 O61 Co4 99.6(3) . . ?
C22 N12 C62 118.1(6) . . ?
C22 N12 Co5 144.8(6) . . ?
C62 N12 Co5 94.3(5) . . ?
N12 C22 C32 124.7(6) . . ?
N12 C22 Cl2 115.3(6) . . ?
C32 C22 Cl2 120.0(6) . . ?
C22 C32 C42 116.6(7) . . ?
C52 C42 C32 120.9(7) . . ?
C42 C52 C62 118.9(7) . . ?
O62 C62 N12 114.1(6) . . ?
O62 C62 C52 125.5(7) . . ?
N12 C62 C52 120.4(6) . . ?
C62 O62 Co4 138.6(7) . . ?
C62 O62 Co5 89.4(5) . . ?
Co4 O62 Co5 125.6(4) . . ?
C23 N13 C63 118.2(6) . . ?
C23 N13 Co6 149.5(5) . . ?
C63 N13 Co6 92.3(4) . . ?
N13 C23 C33 124.8(6) . . ?
N13 C23 Cl3 115.4(6) . . ?
C33 C23 Cl3 119.8(6) . . ?
C23 C33 C43 116.5(7) . . ?
C53 C43 C33 121.1(7) . . ?
C43 C53 C63 118.7(7) . . ?
O63 C63 N13 114.1(6) . . ?
O63 C63 C53 125.2(7) . . ?
N13 C63 C53 120.6(6) . . ?
C63 O63 Co4 139.2(6) . . ?
C63 O63 Co6 91.8(5) . . ?
Co4 O63 Co6 127.8(4) . . ?
C24 N14 C64 118.2(6) . . ?
C24 N14 Co3 135.2(5) . . ?
C64 N14 Co3 106.5(5) . . ?
N14 C24 C34 124.6(6) . . ?
N14 C24 Cl4 116.1(6) . . ?
C34 C24 Cl4 119.3(6) . . ?
C24 C34 C44 116.5(7) . . ?
C54 C44 C34 121.2(7) . . ?
C44 C54 C64 118.7(7) . . ?
O64 C64 N14 114.9(6) . . ?
O64 C64 C54 124.5(7) . . ?
N14 C64 C54 120.5(6) . . ?
C64 O64 Co4 121.0(8) . . ?
C64 O64 Co1 129.5(7) . . ?
Co4 O64 Co1 98.9(3) . . ?
C25 N15 C65 117.8(6) . . ?
C25 N15 Co2 138.4(5) . . ?
C65 N15 Co2 103.8(4) . . ?
N15 C25 C35 124.6(6) . . ?
N15 C25 Cl5 115.7(6) . . ?
C35 C25 Cl5 119.7(6) . . ?
C25 C35 C45 117.0(7) . . ?
C55 C45 C35 120.9(7) . . ?
C45 C55 C65 118.6(7) . . ?
O65 C65 N15 113.9(6) . . ?
O65 C65 C55 125.1(7) . . ?
N15 C65 C55 121.0(6) . . ?
C65 O65 Co5 129.6(8) . . ?
C26 N16 C66 117.8(6) . . ?
C26 N16 Co7 149.6(5) . . ?
C66 N16 Co7 92.5(4) . . ?
N16 C26 C36 124.8(6) . . ?
N16 C26 Cl6 115.7(6) . . ?
C36 C26 Cl6 119.5(6) . . ?
C26 C36 C46 116.7(7) . . ?
C56 C46 C36 121.0(7) . . ?
C46 C56 C66 118.8(7) . . ?
O66 C66 N16 114.4(6) . . ?
O66 C66 C56 124.9(7) . . ?
N16 C66 C56 120.8(6) . . ?
C66 O66 Co5 153.7(6) . . ?
C66 O66 Co7 92.3(5) . . ?
Co5 O66 Co7 114.0(4) . . ?
C27 N17 C67 117.9(6) . . ?
C27 N17 Co7 122.8(5) . . ?
C67 N17 Co7 119.3(5) . . ?
N17 C27 C37 124.6(6) . . ?
N17 C27 Cl7 116.5(6) . . ?
C37 C27 Cl7 118.9(6) . . ?
C27 C37 C47 116.8(7) . . ?
C57 C47 C37 120.9(7) . . ?
C47 C57 C67 119.1(7) . . ?
O67 C67 N17 116.4(6) . . ?
O67 C67 C57 123.0(6) . . ?
N17 C67 C57 120.6(6) . . ?
C67 O67 Co5 127.0(9) . . ?
C67 O67 Co6 127.8(9) . . ?
Co5 O67 Co6 96.6(3) . . ?
C28 N18 C68 117.9(6) . . ?
C28 N18 Co3 138.1(5) . . ?
C68 N18 Co3 104.0(4) . . ?
N18 C28 C38 124.8(6) . . ?
N18 C28 Cl8 115.7(6) . . ?
C38 C28 Cl8 119.5(6) . . ?
C28 C38 C48 116.6(7) . . ?
C58 C48 C38 121.0(7) . . ?
C48 C58 C68 118.9(7) . . ?
O68 C68 N18 114.4(6) . . ?
O68 C68 C58 124.8(7) . . ?
N18 C68 C58 120.7(6) . . ?
C68 O68 Co6 129.0(8) . . ?
C29 N19 C69 117.8(6) . . ?
C29 N19 Co7 123.5(5) . . ?
C69 N19 Co7 118.5(5) . . ?
N19 C29 C39 124.7(7) . . ?
N19 C29 Cl9 116.1(6) . . ?
C39 C29 Cl9 119.1(6) . . ?
C29 C39 C49 116.9(7) . . ?
C59 C49 C39 121.0(7) . . ?
C49 C59 C69 118.9(7) . . ?
O69 C69 N19 116.0(6) . . ?
O69 C69 C59 123.3(7) . . ?
N19 C69 C59 120.7(6) . . ?
C69 O69 Co6 125.3(9) . . ?
C69 O69 Co5 124.9(9) . . ?
Co6 O69 Co5 104.5(3) . . ?
C210 N110 C610 118.0(6) . . ?
C210 N110 Co7 149.9(5) . . ?
C610 N110 Co7 91.7(4) . . ?
N110 C210 C310 124.8(6) . . ?
N110 C210 Cl10 115.5(6) . . ?
C310 C210 Cl10 119.7(6) . . ?
C210 C310 C410 116.7(7) . . ?
C510 C410 C310 120.7(7) . . ?
C410 C510 C610 119.0(7) . . ?
O610 C610 N110 114.8(6) . . ?
O610 C610 C510 124.5(7) . . ?
N110 C610 C510 120.6(6) . . ?
C610 O610 Co6 149.0(7) . . ?
C610 O610 Co7 92.8(5) . . ?
Co6 O610 Co7 115.6(3) . . ?
C1P O1P Co1 135.5(9) . . ?
C1P O2P Co4 128.9(9) . . ?
O1P C1P O2P 124.4(13) . . ?
O1P C1P C2P 118.9(12) . . ?
O2P C1P C2P 116.6(12) . . ?
C3P C2P C7P 118.8(13) . . ?
C3P C2P C1P 123.0(13) . . ?
C7P C2P C1P 118.2(12) . . ?
C2P C3P C4P 122.2(14) . . ?
C5P C4P C3P 117.6(14) . . ?
C6P C5P C4P 121.5(15) . . ?
C5P C6P C7P 121.5(15) . . ?
C6P C7P C2P 118.4(13) . . ?
C6P C7P C8P 121.0(14) . . ?
C2P C7P C8P 120.6(13) . . ?
O4P C8P O3P 129.1(14) . . ?
O4P C8P C7P 117.7(14) . . ?
O3P C8P C7P 112.7(13) . . ?
C8P O3P Co3 132.5(10) . 3_665 ?
C8P O4P Co2 134.0(10) . 3_665 ?
Cl2S C1S Cl1S 109.3(13) . . ?
Cl1T C1T Cl2T 107.2(14) . . ?
Cl1T C1T Cl3T 103.0(14) . . ?

loop_
_geom_bond_atom_site_label_1
_geom_bond_atom_site_label_2
_geom_bond_distance
_geom_bond_site_symmetry_2
_geom_bond_publ_flag
Co1 O1P 2.020(9) . ?
Co1 O1P 2.020(9) 3_665 ?
Co1 O61 2.136(7) 3_665 ?
Co1 O61 2.136(7) . ?
Co1 O64 2.178(7) . ?
Co1 O64 2.178(7) 3_665 ?
Co2 O4P 1.972(9) 3_665 ?
Co2 O1 2.023(9) . ?
Co2 N15 2.078(7) . ?
Co2 N11 2.088(8) . ?
Co3 O1 1.986(9) . ?
Co3 O3P 1.987(10) 3_665 ?
Co3 N14 2.067(8) . ?
Co3 N18 2.082(7) . ?
Co4 O2P 2.023(10) . ?
Co4 O62 2.035(7) . ?
Co4 O63 2.058(7) . ?
Co4 O64 2.122(8) . ?
Co4 O1 2.136(9) . ?
Co4 O61 2.142(8) . ?
Co5 O66 1.991(7) . ?
Co5 O65 2.018(8) . ?
Co5 O69 2.088(9) . ?
Co5 N12 2.101(8) . ?
Co5 O67 2.205(8) . ?
Co5 O62 2.247(8) . ?
Co6 O610 1.996(7) . ?
Co6 O68 2.024(8) . ?
Co6 O69 2.091(9) . ?
Co6 N13 2.145(8) . ?
Co6 O63 2.191(8) . ?
Co6 O67 2.220(8) . ?
Co7 N17 2.172(8) . ?
Co7 N16 2.184(8) . ?
Co7 N19 2.188(8) . ?
Co7 N110 2.214(8) . ?
Co7 O610 2.221(9) . ?
Co7 O66 2.225(8) . ?
N11 C21 1.347(8) . ?
N11 C61 1.352(8) . ?
C21 C31 1.368(9) . ?
C21 Cl1 1.741(7) . ?
C31 C41 1.386(9) . ?
C41 C51 1.368(9) . ?
C51 C61 1.410(8) . ?
C61 O61 1.303(7) . ?
N12 C22 1.344(8) . ?
N12 C62 1.354(8) . ?
C22 C32 1.365(9) . ?
C22 Cl2 1.741(7) . ?
C32 C42 1.386(9) . ?
C42 C52 1.368(9) . ?
C52 C62 1.408(8) . ?
C62 O62 1.298(7) . ?
N13 C23 1.343(8) . ?
N13 C63 1.354(8) . ?
C23 C33 1.367(9) . ?
C23 Cl3 1.745(7) . ?
C33 C43 1.388(9) . ?
C43 C53 1.370(9) . ?
C53 C63 1.409(8) . ?
C63 O63 1.300(7) . ?
N14 C24 1.344(8) . ?
N14 C64 1.354(8) . ?
C24 C34 1.368(9) . ?
C24 Cl4 1.747(7) . ?
C34 C44 1.388(9) . ?
C44 C54 1.366(9) . ?
C54 C64 1.410(8) . ?
C64 O64 1.299(7) . ?
N15 C25 1.345(8) . ?
N15 C65 1.357(8) . ?
C25 C35 1.365(9) . ?
C25 Cl5 1.742(7) . ?
C35 C45 1.385(9) . ?
C45 C55 1.370(9) . ?
C55 C65 1.405(8) . ?
C65 O65 1.302(7) . ?
N16 C26 1.346(8) . ?
N16 C66 1.355(8) . ?
C26 C36 1.367(9) . ?
C26 Cl6 1.741(7) . ?
C36 C46 1.384(9) . ?
C46 C56 1.367(9) . ?
C56 C66 1.409(8) . ?
C66 O66 1.299(7) . ?
N17 C27 1.350(8) . ?
N17 C67 1.353(8) . ?
C27 C37 1.368(9) . ?
C27 Cl7 1.744(7) . ?
C37 C47 1.385(9) . ?
C47 C57 1.362(9) . ?
C57 C67 1.413(8) . ?
C67 O67 1.303(7) . ?
N18 C28 1.346(8) . ?
N18 C68 1.353(8) . ?
C28 C38 1.365(9) . ?
C28 Cl8 1.744(7) . ?
C38 C48 1.387(9) . ?
C48 C58 1.367(9) . ?
C58 C68 1.408(8) . ?
C68 O68 1.302(7) . ?
N19 C29 1.349(8) . ?
N19 C69 1.352(8) . ?
C29 C39 1.366(9) . ?
C29 Cl9 1.743(7) . ?
C39 C49 1.382(9) . ?
C49 C59 1.365(9) . ?
C59 C69 1.412(8) . ?
C69 O69 1.305(7) . ?
N110 C210 1.345(8) . ?
N110 C610 1.350(8) . ?
C210 C310 1.366(9) . ?
C210 Cl10 1.743(7) . ?
C310 C410 1.388(9) . ?
C410 C510 1.367(9) . ?
C510 C610 1.410(8) . ?
C610 O610 1.300(7) . ?
O1P C1P 1.26(2) . ?
O2P C1P 1.29(2) . ?
C1P C2P 1.47(2) . ?
C2P C3P 1.35(2) . ?
C2P C7P 1.44(2) . ?
C3P C4P 1.42(2) . ?
C4P C5P 1.40(2) . ?
C5P C6P 1.34(2) . ?
C6P C7P 1.41(2) . ?
C7P C8P 1.51(2) . ?
C8P O4P 1.22(2) . ?
C8P O3P 1.29(2) . ?
O3P Co3 1.987(10) 3_665 ?
O4P Co2 1.972(9) 3_665 ?
C1S Cl2S 1.73(2) . ?
C1S Cl1S 1.79(2) . ?
C1T Cl1T 1.75(2) . ?
C1T Cl2T 1.78(2) . ?
C1T Cl3T 1.79(2) . ?
